data_2019406
loop_
_publ_author_name
'Cai, Xiao-Qing'
'Jin, Zhi Min'

_publ_section_title
;
 A hydrogen-bonded three-component complex: bis(dicyclohexylammonium)
 2,4-dichlorophenolate 2,4,6-trichlorophenolate 2,4-dichlorophenol
;
_journal_coeditor_code EM3064
_journal_issue 2
_journal_name_full 'Acta Crystallographica Section C'
_journal_page_first 207
_journal_page_last 209
_journal_paper_doi 10.1107/S2053229613033810
_journal_volume 70
_journal_year 2014
_chemical_formula_iupac '2C12 H24 N +, C6 H3 Cl2 O -, C6 H2 Cl3 O -, C6 H4 Cl2 O'
_chemical_formula_moiety '2(C12 H24 N+), C6 H3 Cl2 O -, C6 H2 Cl3 O -, C6 H4 Cl2 O'
_chemical_formula_sum 'C42 H57 Cl7 N2 O3'
_chemical_formula_weight 886.05
_chemical_name_systematic
;
Bis(dicyclohexylammonium) 2,4-dichlorophenolate 2,4,6-trichlorophenolate
2,4-dichlorophenol
;
_space_group_crystal_system tetragonal
_space_group_IT_number 91
_space_group_name_Hall 'P 4w 2c'
_space_group_name_H-M_alt 'P 41 2 2'
_symmetry_space_group_name_Hall 'P 4w 2c'
_symmetry_space_group_name_H-M 'P 41 2 2'
_atom_sites_solution_hydrogens geom
_atom_sites_solution_primary direct
_atom_sites_solution_secondary difmap
_audit_creation_method SHELXL-97
_cell_angle_alpha 90.00
_cell_angle_beta 90.00
_cell_angle_gamma 90.00
_cell_formula_units_Z 4
_cell_length_a 10.6040(10)
_cell_length_b 10.6040(10)
_cell_length_c 39.960(9)
_cell_measurement_reflns_used 2879
_cell_measurement_temperature 293(2)
_cell_measurement_theta_max 23.12
_cell_measurement_theta_min 2.11
_cell_volume 4493.3(12)
_computing_cell_refinement 'SMART (Bruker, 2000)'
_computing_data_collection 'SMART (Bruker, 2000)'
_computing_data_reduction 'SAINT (Bruker, 2000)'
_computing_molecular_graphics 'SHELXTL (Sheldrick, 2008)'
_computing_publication_material 'SHELXTL (Sheldrick, 2008)'
_computing_structure_refinement 'SHELXTL (Sheldrick, 2008)'
_computing_structure_solution 'SHELXTL (Sheldrick, 2008)'
_diffrn_ambient_temperature 293(2)
_diffrn_measured_fraction_theta_full 1.000
_diffrn_measured_fraction_theta_max 1.000
_diffrn_measurement_device_type 'Bruker SMART CCD area-detector'
_diffrn_measurement_method '\f and \w scans'
_diffrn_radiation_monochromator graphite
_diffrn_radiation_source 'fine-focus sealed tube'
_diffrn_radiation_type MoK\a
_diffrn_radiation_wavelength 0.71073
_diffrn_reflns_av_R_equivalents 0.0163
_diffrn_reflns_av_sigmaI/netI 0.0332
_diffrn_reflns_limit_h_max 13
_diffrn_reflns_limit_h_min -12
_diffrn_reflns_limit_k_max 13
_diffrn_reflns_limit_k_min -9
_diffrn_reflns_limit_l_max 49
_diffrn_reflns_limit_l_min -44
_diffrn_reflns_number 25411
_diffrn_reflns_theta_full 26.00
_diffrn_reflns_theta_max 26.00
_diffrn_reflns_theta_min 1.92
_exptl_absorpt_coefficient_mu 0.481
_exptl_absorpt_correction_T_max 0.9179
_exptl_absorpt_correction_T_min 0.8932
_exptl_absorpt_correction_type multi-scan
_exptl_absorpt_process_details '(SADABS; Bruker, 2000)'
_exptl_crystal_colour colorless
_exptl_crystal_density_diffrn 1.310
_exptl_crystal_density_method 'not measured'
_exptl_crystal_description prism
_exptl_crystal_F_000 1864
_exptl_crystal_size_max 0.34
_exptl_crystal_size_mid 0.32
_exptl_crystal_size_min 0.30
_refine_diff_density_max 0.331
_refine_diff_density_min -0.322
_refine_ls_abs_structure_details 'Flack & Bernardinelli (1999), 1763 Friedel pairs'
_refine_ls_abs_structure_Flack 0.00(9)
_refine_ls_extinction_method none
_refine_ls_goodness_of_fit_ref 1.099
_refine_ls_hydrogen_treatment mixed
_refine_ls_matrix_type full
_refine_ls_number_parameters 245
_refine_ls_number_reflns 4422
_refine_ls_number_restraints 0
_refine_ls_restrained_S_all 1.099
_refine_ls_R_factor_all 0.0640
_refine_ls_R_factor_gt 0.0579
_refine_ls_shift/su_max 0.000
_refine_ls_shift/su_mean 0.000
_refine_ls_structure_factor_coef Fsqd
_refine_ls_weighting_details 'calc w=1/[\s^2^(Fo^2^)+(0.0916P)^2^+0.0000P] where P=(Fo^2^+2Fc^2^)/3'
_refine_ls_weighting_scheme calc
_refine_ls_wR_factor_gt 0.1447
_refine_ls_wR_factor_ref 0.1461
_reflns_number_gt 3563
_reflns_number_total 4422
_reflns_threshold_expression I>2sigma(I)
_cod_data_source_file em3064sup1.cif
_cod_data_source_block I
_cod_database_code 2019406
_cod_database_fobs_code 2019406

loop_
_symmetry_equiv_pos_as_xyz
'x, y, z'
'-y, x, z+1/4'
'-x, -y, z+1/2'
'y, -x, z+3/4'
'x, -y, -z+1/2'
'y, x, -z+3/4'
'-x, y, -z'
'-y, -x, -z+1/4'

loop_
_atom_site_type_symbol
_atom_site_label
_atom_site_fract_x
_atom_site_fract_y
_atom_site_fract_z
_atom_site_U_iso_or_equiv
_atom_site_adp_type
_atom_site_calc_flag
_atom_site_refinement_flags
_atom_site_occupancy
_atom_site_symmetry_multiplicity
C C1 0.6792(4) 0.5410(4) 0.06619(8) 0.0659(10) Uani d . 1 1
H H1A 0.5885 0.5323 0.0682 0.079 Uiso calc R 1 1
H H1B 0.7173 0.4596 0.0708 0.079 Uiso calc R 1 1
C C2 0.7132(4) 0.5833(5) 0.03085(9) 0.0770(12) Uani d . 1 1
H H2A 0.6879 0.5186 0.0150 0.092 Uiso calc R 1 1
H H2B 0.6670 0.6597 0.0255 0.092 Uiso calc R 1 1
C C3 0.8515(4) 0.6076(5) 0.02726(10) 0.0828(13) Uani d . 1 1
H H3A 0.8685 0.6382 0.0048 0.099 Uiso calc R 1 1
H H3B 0.8970 0.5290 0.0302 0.099 Uiso calc R 1 1
C C4 0.8993(5) 0.7035(5) 0.05254(9) 0.0831(13) Uani d . 1 1
H H4A 0.8608 0.7849 0.0482 0.100 Uiso calc R 1 1
H H4B 0.9899 0.7126 0.0504 0.100 Uiso calc R 1 1
C C5 0.8664(4) 0.6600(4) 0.08825(9) 0.0662(10) Uani d . 1 1
H H5A 0.9116 0.5828 0.0934 0.079 Uiso calc R 1 1
H H5B 0.8921 0.7239 0.1042 0.079 Uiso calc R 1 1
C C6 0.7266(3) 0.6375(3) 0.09116(8) 0.0514(8) Uani d . 1 1
H H6 0.6838 0.7174 0.0864 0.062 Uiso calc R 1 1
C C7 0.7204(3) 0.6820(3) 0.15414(7) 0.0463(7) Uani d . 1 1
H H7 0.8117 0.6963 0.1545 0.056 Uiso calc R 1 1
C C8 0.6818(4) 0.6157(4) 0.18605(8) 0.0560(8) Uani d . 1 1
H H8A 0.7275 0.5368 0.1882 0.067 Uiso calc R 1 1
H H8B 0.5923 0.5968 0.1854 0.067 Uiso calc R 1 1
C C9 0.7108(5) 0.7006(5) 0.21589(10) 0.0770(12) Uani d . 1 1
H H9A 0.6829 0.6593 0.2362 0.092 Uiso calc R 1 1
H H9B 0.8013 0.7126 0.2175 0.092 Uiso calc R 1 1
C C10 0.6497(5) 0.8230(5) 0.21323(11) 0.0921(15) Uani d . 1 1
H H10A 0.6760 0.8754 0.2318 0.110 Uiso calc R 1 1
H H10B 0.5591 0.8118 0.2147 0.110 Uiso calc R 1 1
C C11 0.6814(5) 0.8900(4) 0.18044(10) 0.0789(12) Uani d . 1 1
H H11A 0.6326 0.9671 0.1789 0.095 Uiso calc R 1 1
H H11B 0.7700 0.9126 0.1804 0.095 Uiso calc R 1 1
C C12 0.6535(4) 0.8080(3) 0.15031(9) 0.0622(9) Uani d . 1 1
H H12A 0.6822 0.8498 0.1301 0.075 Uiso calc R 1 1
H H12B 0.5633 0.7945 0.1484 0.075 Uiso calc R 1 1
C C13 0.85606(19) 0.31031(18) 0.16520(4) 0.0455(7) Uani d G 1 1
C C14 0.9499(2) 0.38293(17) 0.18001(6) 0.0526(8) Uani d G 1 1
C C15 1.0078(2) 0.3418(2) 0.20925(6) 0.0667(11) Uani d G 1 1
H H15 1.0705 0.3904 0.2191 0.080 Uiso calc R 1 1
C C16 0.9719(2) 0.2281(2) 0.22368(5) 0.0701(11) Uani d G 1 1
C C17 0.8781(2) 0.1555(2) 0.20887(5) 0.0691(11) Uani d G 1 1
H H17 0.8541 0.0794 0.2185 0.083 Uiso calc R 1 1
C C18 0.8202(2) 0.19657(19) 0.17964(5) 0.0621(9) Uani d G 1 1
H H18 0.7574 0.1480 0.1697 0.074 Uiso calc R 1 1
C C19 0.1591(4) 0.8409(4) 0.1250 0.0694(15) Uani d S 1 2
C C20 0.2148(4) 0.8104(4) 0.09596(10) 0.0641(10) Uani d . 1 1
H H20 0.1924 0.8515 0.0763 0.077 Uiso calc R 1 1
C C21 0.3062(4) 0.7166(3) 0.09563(8) 0.0559(9) Uani d . 1 1
C C22 0.3481(3) 0.6519(3) 0.1250 0.0465(10) Uani d S 1 2
Cl Cl1 1.00087(10) 0.51891(9) 0.16186(3) 0.0741(3) Uani d . 1 1
Cl Cl2 1.04267(9) 0.17755(10) 0.25968(2) 0.0683(3) Uani d . 1 1
Cl Cl3 0.04269(8) 0.95731(8) 0.1250 0.0675(4) Uani d S 1 2
Cl Cl4 0.37592(10) 0.68113(10) 0.05872(2) 0.0688(3) Uani d . 1 1
N N1 0.6888(3) 0.5968(3) 0.12552(7) 0.0453(6) Uani d . 1 1
O O1 0.7965(2) 0.3526(2) 0.13720(5) 0.0470(5) Uani d . 1 1
O O2 0.4336(2) 0.5664(2) 0.1250 0.0505(7) Uani d S 1 2
H H1C 0.606(3) 0.591(3) 0.1252(8) 0.046(9) Uiso d . 1 1
H H1D 0.716(4) 0.519(4) 0.1312(9) 0.064(11) Uiso d . 1 1
H H1 0.725(3) 0.275(3) 0.1250 0.057(13) Uiso d S 1 2

loop_
_atom_site_aniso_label
_atom_site_aniso_U_11
_atom_site_aniso_U_22
_atom_site_aniso_U_33
_atom_site_aniso_U_12
_atom_site_aniso_U_13
_atom_site_aniso_U_23
C1 0.069(2) 0.075(3) 0.0541(19) -0.021(2) 0.0072(18) -0.0144(19)
C2 0.083(3) 0.100(3) 0.048(2) -0.005(2) 0.005(2) -0.008(2)
C3 0.074(3) 0.117(4) 0.057(2) 0.007(3) 0.014(2) -0.001(2)
C4 0.080(3) 0.108(4) 0.062(2) -0.028(3) 0.015(2) 0.014(2)
C5 0.055(2) 0.083(3) 0.0604(19) -0.0226(19) 0.0091(18) -0.0037(19)
C6 0.060(2) 0.0433(18) 0.0512(17) -0.0037(16) 0.0052(15) -0.0025(15)
C7 0.0425(17) 0.0433(17) 0.0533(17) -0.0083(14) 0.0029(13) -0.0148(14)
C8 0.0506(19) 0.057(2) 0.0609(19) -0.0011(16) 0.0043(16) -0.0020(17)
C9 0.079(3) 0.089(3) 0.063(2) -0.012(2) 0.006(2) -0.015(2)
C10 0.103(4) 0.092(3) 0.082(3) -0.009(3) 0.019(3) -0.038(3)
C11 0.088(3) 0.053(2) 0.095(3) -0.011(2) 0.020(3) -0.031(2)
C12 0.064(2) 0.0452(19) 0.077(2) -0.0055(17) 0.0083(19) -0.0032(18)
C13 0.0455(17) 0.0385(15) 0.0525(17) -0.0034(14) -0.0028(14) -0.0081(14)
C14 0.0394(16) 0.056(2) 0.0624(19) -0.0027(15) -0.0077(15) -0.0131(17)
C15 0.0485(19) 0.092(3) 0.060(2) 0.001(2) -0.0134(17) -0.027(2)
C16 0.056(2) 0.103(3) 0.052(2) 0.000(2) -0.0150(18) -0.003(2)
C17 0.068(2) 0.083(3) 0.056(2) -0.009(2) -0.0137(18) 0.0164(19)
C18 0.062(2) 0.058(2) 0.067(2) -0.0139(18) -0.0178(18) 0.0032(18)
C19 0.0527(19) 0.0527(19) 0.103(5) -0.009(2) 0.001(2) 0.001(2)
C20 0.060(2) 0.053(2) 0.079(2) -0.0129(18) -0.0163(19) 0.0084(19)
C21 0.060(2) 0.052(2) 0.0558(19) -0.0215(17) 0.0007(16) 0.0025(16)
C22 0.0394(15) 0.0394(15) 0.061(3) -0.0107(19) -0.0040(13) -0.0040(13)
Cl1 0.0578(5) 0.0603(6) 0.1041(8) -0.0168(4) -0.0085(5) -0.0097(5)
Cl2 0.0635(5) 0.0773(6) 0.0640(5) 0.0151(5) -0.0168(4) 0.0172(5)
Cl3 0.0645(5) 0.0645(5) 0.0737(8) 0.0187(6) -0.0077(5) -0.0077(5)
Cl4 0.0734(7) 0.0708(6) 0.0621(5) 0.0063(5) 0.0028(5) 0.0035(5)
N1 0.0489(17) 0.0412(15) 0.0458(14) -0.0027(12) 0.0050(13) -0.0005(11)
O1 0.0545(13) 0.0413(12) 0.0453(11) -0.0058(10) -0.0092(10) -0.0058(9)
O2 0.0485(11) 0.0485(11) 0.0545(18) -0.0073(15) -0.0023(10) -0.0023(10)

loop_
_atom_type_symbol
_atom_type_description
_atom_type_scat_dispersion_real
_atom_type_scat_dispersion_imag
_atom_type_scat_source
C C 0.0033 0.0016 'International Tables Vol C Tables 4.2.6.8 and 6.1.1.4'
H H 0.0000 0.0000 'International Tables Vol C Tables 4.2.6.8 and 6.1.1.4'
Cl Cl 0.1484 0.1585 'International Tables Vol C Tables 4.2.6.8 and 6.1.1.4'
N N 0.0061 0.0033 'International Tables Vol C Tables 4.2.6.8 and 6.1.1.4'
O O 0.0106 0.0060 'International Tables Vol C Tables 4.2.6.8 and 6.1.1.4'

loop_
_geom_angle_atom_site_label_1
_geom_angle_atom_site_label_2
_geom_angle_atom_site_label_3
_geom_angle_site_symmetry_1
_geom_angle_site_symmetry_3
_geom_angle
C6 C1 C2 . . 109.4(3)
C6 C1 H1A . . 109.8
C2 C1 H1A . . 109.8
C6 C1 H1B . . 109.8
C2 C1 H1B . . 109.8
H1A C1 H1B . . 108.2
C3 C2 C1 . . 111.8(4)
C3 C2 H2A . . 109.3
C1 C2 H2A . . 109.3
C3 C2 H2B . . 109.3
C1 C2 H2B . . 109.3
H2A C2 H2B . . 107.9
C2 C3 C4 . . 112.2(4)
C2 C3 H3A . . 109.2
C4 C3 H3A . . 109.2
C2 C3 H3B . . 109.2
C4 C3 H3B . . 109.2
H3A C3 H3B . . 107.9
C3 C4 C5 . . 109.8(4)
C3 C4 H4A . . 109.7
C5 C4 H4A . . 109.7
C3 C4 H4B . . 109.7
C5 C4 H4B . . 109.7
H4A C4 H4B . . 108.2
C6 C5 C4 . . 110.0(3)
C6 C5 H5A . . 109.7
C4 C5 H5A . . 109.7
C6 C5 H5B . . 109.7
C4 C5 H5B . . 109.7
H5A C5 H5B . . 108.2
N1 C6 C5 . . 112.3(3)
N1 C6 C1 . . 108.8(3)
C5 C6 C1 . . 112.5(3)
N1 C6 H6 . . 107.7
C5 C6 H6 . . 107.7
C1 C6 H6 . . 107.7
N1 C7 C8 . . 107.7(3)
N1 C7 C12 . . 110.4(3)
C8 C7 C12 . . 111.5(3)
N1 C7 H7 . . 109.0
C8 C7 H7 . . 109.0
C12 C7 H7 . . 109.0
C7 C8 C9 . . 109.3(3)
C7 C8 H8A . . 109.8
C9 C8 H8A . . 109.8
C7 C8 H8B . . 109.8
C9 C8 H8B . . 109.8
H8A C8 H8B . . 108.3
C10 C9 C8 . . 112.3(4)
C10 C9 H9A . . 109.1
C8 C9 H9A . . 109.1
C10 C9 H9B . . 109.1
C8 C9 H9B . . 109.1
H9A C9 H9B . . 107.9
C9 C10 C11 . . 112.3(4)
C9 C10 H10A . . 109.1
C11 C10 H10A . . 109.1
C9 C10 H10B . . 109.1
C11 C10 H10B . . 109.1
H10A C10 H10B . . 107.9
C12 C11 C10 . . 111.8(3)
C12 C11 H11A . . 109.2
C10 C11 H11A . . 109.2
C12 C11 H11B . . 109.2
C10 C11 H11B . . 109.2
H11A C11 H11B . . 107.9
C11 C12 C7 . . 109.5(3)
C11 C12 H12A . . 109.8
C7 C12 H12A . . 109.8
C11 C12 H12B . . 109.8
C7 C12 H12B . . 109.8
H12A C12 H12B . . 108.2
O1 C13 C14 . . 119.97(15)
O1 C13 C18 . . 120.00(15)
C14 C13 C18 . . 120.0
C13 C14 C15 . . 120.0
C13 C14 Cl1 . . 121.02(12)
C15 C14 Cl1 . . 118.91(12)
C16 C15 C14 . . 120.0
C16 C15 H15 . . 120.0
C14 C15 H15 . . 120.0
C15 C16 C17 . . 120.0
C15 C16 Cl2 . . 120.07(14)
C17 C16 Cl2 . . 119.93(14)
C18 C17 C16 . . 120.0
C18 C17 H17 . . 120.0
C16 C17 H17 . . 120.0
C17 C18 C13 . . 120.0
C17 C18 H18 . . 120.0
C13 C18 H18 . . 120.0
C20 C19 C20 8_665 . 122.4(6)
C20 C19 Cl3 8_665 . 118.8(3)
C20 C19 Cl3 . . 118.8(3)
C19 C20 C21 . . 119.2(4)
C19 C20 H20 . . 120.4
C21 C20 H20 . . 120.4
C20 C21 C22 . . 123.6(3)
C20 C21 Cl4 . . 118.2(3)
C22 C21 Cl4 . . 118.2(3)
O2 C22 C21 . . 124.0(2)
O2 C22 C21 . 8_665 124.0(2)
C21 C22 C21 . 8_665 112.0(4)
C6 N1 C7 . . 118.0(3)
C6 N1 H1C . . 106(2)
C7 N1 H1C . . 106(2)
C6 N1 H1D . . 114(2)
C7 N1 H1D . . 107(2)
H1C N1 H1D . . 104(3)
C13 O1 H1 . . 113.3(15)

loop_
_geom_bond_atom_site_label_1
_geom_bond_atom_site_label_2
_geom_bond_site_symmetry_2
_geom_bond_distance
_geom_bond_publ_flag
C1 C6 . 1.515(5) ?
C1 C2 . 1.525(5) ?
C1 H1A . 0.9700 ?
C1 H1B . 0.9700 ?
C2 C3 . 1.497(6) ?
C2 H2A . 0.9700 ?
C2 H2B . 0.9700 ?
C3 C4 . 1.521(6) ?
C3 H3A . 0.9700 ?
C3 H3B . 0.9700 ?
C4 C5 . 1.540(5) ?
C4 H4A . 0.9700 ?
C4 H4B . 0.9700 ?
C5 C6 . 1.506(5) ?
C5 H5A . 0.9700 ?
C5 H5B . 0.9700 ?
C6 N1 . 1.494(4) yes
C6 H6 . 0.9800 ?
C7 N1 . 1.495(4) yes
C7 C8 . 1.513(5) ?
C7 C12 . 1.520(5) ?
C7 H7 . 0.9800 ?
C8 C9 . 1.525(5) ?
C8 H8A . 0.9700 ?
C8 H8B . 0.9700 ?
C9 C10 . 1.455(7) ?
C9 H9A . 0.9700 ?
C9 H9B . 0.9700 ?
C10 C11 . 1.528(6) ?
C10 H10A . 0.9700 ?
C10 H10B . 0.9700 ?
C11 C12 . 1.514(5) ?
C11 H11A . 0.9700 ?
C11 H11B . 0.9700 ?
C12 H12A . 0.9700 ?
C12 H12B . 0.9700 ?
C13 O1 . 1.361(2) yes
C13 C14 . 1.3900 ?
C13 C18 . 1.3900 ?
C14 C15 . 1.3900 ?
C14 Cl1 . 1.702(2) ?
C15 C16 . 1.3900 ?
C15 H15 . 0.9300 ?
C16 C17 . 1.3900 ?
C16 Cl2 . 1.7087(17) ?
C17 C18 . 1.3900 ?
C17 H17 . 0.9300 ?
C18 H18 . 0.9300 ?
C19 C20 8_665 1.342(5) ?
C19 C20 . 1.342(5) yes
C19 Cl3 . 1.745(6) ?
C20 C21 . 1.389(6) yes
C20 H20 . 0.9300 ?
C21 C22 . 1.430(4) yes
C21 Cl4 . 1.692(4) ?
C22 O2 . 1.282(5) yes
C22 C21 8_665 1.430(4) ?
N1 H1C . 0.88(4) ?
N1 H1D . 0.90(4) ?
O1 H1 . 1.22(3) ?

loop_
_geom_hbond_atom_site_label_D
_geom_hbond_atom_site_label_H
_geom_hbond_atom_site_label_A
_geom_hbond_site_symmetry_A
_geom_hbond_distance_DH
_geom_hbond_distance_HA
_geom_hbond_distance_DA
_geom_hbond_angle_DHA
_geom_hbond_publ_flag
O1 H1 O1 8_665 1.22(3) 1.22(3) 2.439(4) 176(5) yes
N1 H1C O2 . 0.88(4) 1.85(4) 2.726(4) 176(3) yes
N1 H1D O1 . 0.90(4) 1.98(4) 2.868(4) 170(3) yes

loop_
_geom_torsion_atom_site_label_1
_geom_torsion_atom_site_label_2
_geom_torsion_atom_site_label_3
_geom_torsion_atom_site_label_4
_geom_torsion_site_symmetry_1
_geom_torsion_site_symmetry_4
_geom_torsion
_geom_torsion_publ_flag
C6 C1 C2 C3 . . 55.1(5) ?
C1 C2 C3 C4 . . -56.1(6) ?
C2 C3 C4 C5 . . 55.7(6) ?
C3 C4 C5 C6 . . -55.7(5) ?
C4 C5 C6 N1 . . -179.1(3) ?
C4 C5 C6 C1 . . 57.8(5) ?
C2 C1 C6 N1 . . 178.1(3) yes
C2 C1 C6 C5 . . -56.8(5) ?
N1 C7 C8 C9 . . -179.2(3) yes
C12 C7 C8 C9 . . -57.9(4) ?
C7 C8 C9 C10 . . 56.6(5) ?
C8 C9 C10 C11 . . -54.6(5) ?
C9 C10 C11 C12 . . 53.7(6) ?
C10 C11 C12 C7 . . -53.8(5) ?
N1 C7 C12 C11 . . 177.1(3) ?
C8 C7 C12 C11 . . 57.4(4) ?
O1 C13 C14 C15 . . 177.8(2) ?
C18 C13 C14 C15 . . 0.0 ?
O1 C13 C14 Cl1 . . -5.3(2) ?
C18 C13 C14 Cl1 . . 176.9(2) ?
C13 C14 C15 C16 . . 0.0 ?
Cl1 C14 C15 C16 . . -177.0(2) ?
C14 C15 C16 C17 . . 0.0 ?
C14 C15 C16 Cl2 . . -179.8(2) ?
C15 C16 C17 C18 . . 0.0 ?
Cl2 C16 C17 C18 . . 179.8(2) ?
C16 C17 C18 C13 . . 0.0 ?
O1 C13 C18 C17 . . -177.8(2) ?
C14 C13 C18 C17 . . 0.0 ?
C20 C19 C20 C21 8_665 . 0.9(2) ?
Cl3 C19 C20 C21 . . -179.1(2) ?
C19 C20 C21 C22 . . -1.9(5) ?
C19 C20 C21 Cl4 . . -179.4(2) ?
C20 C21 C22 O2 . . -179.1(2) ?
Cl4 C21 C22 O2 . . -1.6(3) ?
C20 C21 C22 C21 . 8_665 0.9(2) ?
Cl4 C21 C22 C21 . 8_665 178.4(3) ?
C5 C6 N1 C7 . . 57.8(4) ?
C1 C6 N1 C7 . . -177.0(3) yes
C8 C7 N1 C6 . . -175.7(3) yes
C12 C7 N1 C6 . . 62.3(4) ?
